data_4115496
loop_
_publ_author_name
'Jun-ichi Yamada'
'Maki Watanabe'
'Hiroki Akutsu'
'Shin'ichi Nakatsuji'
'Hiroyuki Nishikawa'
'Isao Ikemoto'
'Koichi Kikuchi'

_publ_section_title
;
 New Organic Superconductors \b-(BDA-TTP)2X [BDA-TTP =
 2,5-Bis(1,3-dithian-2-ylidene)-1,3,4,6-tetrathiapentalene; X-= SbF6-,
 AsF6-, and PF6-]
;
_journal_name_full 'Journal of the American Chemical Society'
_journal_page_first 4174
_journal_page_last 4180
_journal_paper_doi 10.1021/ja002290p
_journal_volume 123
_journal_year 2001
_chemical_formula_sum 'C24 H24 F6 S16 Sb'
_chemical_formula_weight 1061.15
_space_group_IT_number 2
_symmetry_cell_setting triclinic
_symmetry_Int_Tables_number 2
_symmetry_space_group_name_Hall '-P 1'
_symmetry_space_group_name_H-M 'P -1'
_cell_angle_alpha 93.79(1)
_cell_angle_beta 110.75(1)
_cell_angle_gamma 89.00(1)
_cell_formula_units_Z 1
_cell_length_a 8.579(1)
_cell_length_b 17.636(2)
_cell_length_c 6.514(1)
_cell_measurement_reflns_used 25
_cell_measurement_temperature 296.2
_cell_measurement_theta_max 15.0
_cell_measurement_theta_min 14.8
_cell_volume 919.6(2)
_computing_cell_refinement 'MSC/AFC Diffractometer Control'
_computing_data_collection 'MSC/AFC Diffractometer Control'
_computing_data_reduction 'teXsan for Windows'
_computing_publication_material 'teXsan for Windows'
_computing_structure_refinement 'teXsan for Windows'
_computing_structure_solution
;
Isomorphous replacement method from PF6 salt
;
_diffrn_ambient_temperature 296.2
_diffrn_measurement_device 'Rigaku AFC5R'
_diffrn_measurement_method \w-2\q
_diffrn_orient_matrix_UB_11 -0.01932
_diffrn_orient_matrix_UB_12 -0.05359
_diffrn_orient_matrix_UB_13 0.02709
_diffrn_orient_matrix_UB_21 0.04291
_diffrn_orient_matrix_UB_22 -0.01885
_diffrn_orient_matrix_UB_23 -0.11807
_diffrn_orient_matrix_UB_31 0.11542
_diffrn_orient_matrix_UB_32 -0.00158
_diffrn_orient_matrix_UB_33 0.11129
_diffrn_radiation_detector 'scintillation counter'
_diffrn_radiation_monochromator graphite
_diffrn_radiation_source 'Rigaku rotating anode'
_diffrn_radiation_type 'Mo K\a'
_diffrn_radiation_wavelength 0.7107
_diffrn_reflns_av_R_equivalents 0.03755
_diffrn_reflns_av_sigmaI/netI 0.069
_diffrn_reflns_limit_h_max 12
_diffrn_reflns_limit_h_min 0
_diffrn_reflns_limit_k_max 24
_diffrn_reflns_limit_k_min -24
_diffrn_reflns_limit_l_max 8
_diffrn_reflns_limit_l_min -9
_diffrn_reflns_number 5686
_diffrn_reflns_reduction_process 'Lp corrections applied'
_diffrn_reflns_theta_max 29.99
_diffrn_reflns_theta_min 1.15
_diffrn_standards_decay_% 4.02
_diffrn_standards_interval_count 150
_diffrn_standards_number 3
_exptl_absorpt_coefficient_mu 1.709
_exptl_absorpt_correction_T_max 1.000
_exptl_absorpt_correction_T_min 0.779
_exptl_absorpt_correction_type
;
\y scans (North,Phillips & Matthews, 1968)
;
_exptl_crystal_colour black
_exptl_crystal_density_diffrn 1.916
_exptl_crystal_description Prate
_exptl_crystal_F_000 529.00
_exptl_crystal_size_max 0.50
_exptl_crystal_size_mid 0.40
_exptl_crystal_size_min 0.20
_refine_diff_density_max 0.52
_refine_diff_density_min -0.54
_refine_ls_extinction_method none
_refine_ls_goodness_of_fit_all 1.966
_refine_ls_goodness_of_fit_ref 1.970
_refine_ls_hydrogen_treatment refxyz
_refine_ls_matrix_type full
_refine_ls_number_constraints 0
_refine_ls_number_parameters 250
_refine_ls_number_reflns 3363
_refine_ls_number_restraints 0
_refine_ls_R_factor_all 0.0377
_refine_ls_R_factor_gt 0.0380
_refine_ls_shift/su_max 0.0700
_refine_ls_shift/su_mean 0.0037
_refine_ls_structure_factor_coef F
_refine_ls_weighting_details 'w = 1/[\s^2^(Fo) + 0.00002|Fo|^2^]'
_refine_ls_weighting_scheme sigma
_refine_ls_wR_factor_all 0.0340
_refine_ls_wR_factor_ref 0.0340
_reflns_number_gt 3363
_reflns_number_total 5353
_reflns_threshold_expression I>3.00\s(I)
_cod_data_source_file ja002290p_3.cif
_cod_data_source_block (BDATTP)2SbF6
_cod_original_sg_symbol_H-M 'P -1 '
_cod_original_formula_sum 'C24 H24 F6 S16 Sb '
_cod_database_code 4115496

loop_
_symmetry_equiv_pos_as_xyz
'   +x,   +y,   +z'
'   -x,   -y,   -z'

loop_
_atom_site_label
_atom_site_fract_x
_atom_site_fract_y
_atom_site_fract_z
_atom_site_U_iso_or_equiv
_atom_site_occupancy
_atom_site_refinement_flags
_atom_site_adp_type
_atom_site_calc_flag
Sb(1) 1.0000 0.5000 1.0000 0.04703(7) 0.500 S Uani d
S(1) 0.07275(8) -0.15948(4) -0.7415(1) 0.0425(2) 1.000 . Uani d
S(2) -0.04022(8) -0.17315(4) -0.3457(1) 0.0462(2) 1.000 . Uani d
S(3) 0.27391(8) -0.01258(4) -0.4951(1) 0.0355(2) 1.000 . Uani d
S(4) 0.16182(8) -0.03207(4) -0.1188(1) 0.0380(2) 1.000 . Uani d
S(5) 0.47188(8) 0.12941(4) -0.2523(1) 0.0388(2) 1.000 . Uani d
S(6) 0.35907(8) 0.10876(4) 0.12456(9) 0.0366(2) 1.000 . Uani d
S(7) 0.62749(8) 0.28984(4) -0.0358(1) 0.0478(2) 1.000 . Uani d
S(8) 0.52166(9) 0.26242(4) 0.3544(1) 0.0458(2) 1.000 . Uani d
F(1) 0.8378(2) 0.4485(1) 0.7673(3) 0.1022(7) 1.000 . Uani d
F(2) 1.1617(2) 0.4707(1) 0.8818(3) 0.0990(7) 1.000 . Uani d
F(3) 0.9640(3) 0.5893(1) 0.8573(4) 0.1129(8) 1.000 . Uani d
C(1) 0.0277(4) -0.2594(2) -0.7724(5) 0.0555(9) 1.000 . Uani d
C(2) -0.1019(4) -0.2853(2) -0.6866(5) 0.068(1) 1.000 . Uani d
C(3) -0.0618(4) -0.2711(2) -0.4468(5) 0.0570(9) 1.000 . Uani d
C(4) 0.0817(3) -0.1325(1) -0.4748(3) 0.0310(6) 1.000 . Uani d
C(5) 0.1657(3) -0.0683(1) -0.3753(3) 0.0291(6) 1.000 . Uani d
C(6) 0.3424(3) 0.0523(1) -0.2709(4) 0.0318(6) 1.000 . Uani d
C(7) 0.2936(3) 0.0432(1) -0.0990(3) 0.0303(6) 1.000 . Uani d
C(8) 0.4593(3) 0.1670(1) -0.0016(3) 0.0309(6) 1.000 . Uani d
C(9) 0.5214(3) 0.2357(1) 0.0908(4) 0.0342(6) 1.000 . Uani d
C(10) 0.5526(3) 0.3836(2) 0.0063(5) 0.0521(8) 1.000 . Uani d
C(11) 0.5805(4) 0.4062(2) 0.2442(5) 0.0601(9) 1.000 . Uani d
C(12) 0.4718(4) 0.3627(2) 0.3319(5) 0.0561(9) 1.000 . Uani d
H(1) 0.009(3) -0.277(1) -0.905(4) 0.051 1.000 . Uiso d
H(2) 0.138(3) -0.294(1) -0.676(4) 0.051 1.000 . Uiso d
H(3) -0.121(3) -0.348(1) -0.733(3) 0.051 1.000 . Uiso d
H(4) -0.000(3) -0.308(1) -0.606(4) 0.051 1.000 . Uiso d
H(5) -0.136(3) -0.298(1) -0.397(3) 0.051 1.000 . Uiso d
H(6) 0.054(3) -0.307(1) -0.360(4) 0.051 1.000 . Uiso d
H(7) 0.613(3) 0.408(1) -0.045(4) 0.051 1.000 . Uiso d
H(8) 0.433(3) 0.379(1) -0.104(3) 0.051 1.000 . Uiso d
H(9) 0.554(3) 0.442(1) 0.258(4) 0.051 1.000 . Uiso d
H(10) 0.710(3) 0.399(1) 0.329(4) 0.051 1.000 . Uiso d
H(11) 0.356(3) 0.366(1) 0.256(4) 0.051 1.000 . Uiso d
H(12) 0.490(3) 0.377(1) 0.481(4) 0.051 1.000 . Uiso d

loop_
_atom_site_aniso_label
_atom_site_aniso_U_11
_atom_site_aniso_U_22
_atom_site_aniso_U_33
_atom_site_aniso_U_12
_atom_site_aniso_U_13
_atom_site_aniso_U_23
Sb(1) 0.0464(1) 0.0292(1) 0.0648(2) -0.0050(1) 0.0195(1) -0.0019(1)
S(1) 0.0599(4) 0.0367(4) 0.0360(3) -0.0083(3) 0.0235(3) -0.0025(3)
S(2) 0.0606(4) 0.0424(4) 0.0455(3) -0.0123(3) 0.0311(3) 0.0000(3)
S(3) 0.0453(3) 0.0329(3) 0.0339(3) -0.0060(3) 0.0212(2) -0.0022(3)
S(4) 0.0529(3) 0.0339(3) 0.0331(3) -0.0087(3) 0.0227(2) -0.0006(3)
S(5) 0.0454(3) 0.0381(4) 0.0399(3) -0.0106(3) 0.0245(2) -0.0053(3)
S(6) 0.0480(3) 0.0333(3) 0.0304(3) -0.0052(3) 0.0165(2) -0.0001(3)
S(7) 0.0511(4) 0.0489(4) 0.0507(4) -0.0145(3) 0.0276(3) -0.0035(3)
S(8) 0.0630(4) 0.0417(4) 0.0325(3) -0.0079(3) 0.0171(3) -0.0017(3)
F(1) 0.085(1) 0.115(2) 0.089(1) -0.042(1) 0.015(1) -0.034(1)
F(2) 0.090(1) 0.075(1) 0.157(2) -0.013(1) 0.081(1) -0.027(1)
F(3) 0.140(2) 0.064(1) 0.144(2) 0.011(1) 0.054(1) 0.050(1)
C(1) 0.080(2) 0.039(2) 0.055(2) -0.014(1) 0.035(1) -0.013(1)
C(2) 0.084(2) 0.048(2) 0.077(2) -0.024(2) 0.036(2) -0.012(2)
C(3) 0.086(2) 0.033(2) 0.063(2) -0.016(1) 0.040(1) 0.005(1)
C(4) 0.036(1) 0.028(1) 0.032(1) 0.003(1) 0.0152(9) 0.005(1)
C(5) 0.035(1) 0.025(1) 0.030(1) 0.0028(9) 0.0153(9) 0.0055(9)
C(6) 0.035(1) 0.028(1) 0.034(1) 0.000(1) 0.0143(9) 0.002(1)
C(7) 0.036(1) 0.024(1) 0.031(1) -0.0018(9) 0.0136(9) 0.0005(9)
C(8) 0.032(1) 0.031(1) 0.032(1) 0.002(1) 0.0127(9) 0.003(1)
C(9) 0.037(1) 0.036(1) 0.032(1) -0.004(1) 0.0140(9) -0.000(1)
C(10) 0.059(2) 0.042(2) 0.057(2) -0.014(1) 0.022(1) 0.007(1)
C(11) 0.078(2) 0.034(2) 0.069(2) -0.005(2) 0.028(2) -0.004(1)
C(12) 0.078(2) 0.043(2) 0.054(2) 0.007(2) 0.032(1) -0.002(1)

loop_
_atom_type_symbol
_atom_type_oxidation_number
_atom_type_number_in_cell
_atom_type_scat_dispersion_real
_atom_type_scat_dispersion_imag
_atom_type_scat_source
Sb 0 1 -0.816 1.546
;International Tables for Crystallography
(1992, Vol. C, Tables 4.2.6.8 and 6.1.1.1)
;
S 0 16 0.110 0.124
;International Tables for Crystallography
(1992, Vol. C, Table 6.1.1.2)
;
F 0 6 0.014 0.010
;International Tables for Crystallography
(1992, Vol. C, Table 6.1.1.2)
;
C 0 24 0.002 0.002
;International Tables for Crystallography
(1992, Vol. C, Table 6.1.1.2)
;
H 0 24 0.000 0.000
;International Tables for Crystallography
(1992, Vol. C, Table 6.1.1.2)
;

loop_
_geom_angle_atom_site_label_1
_geom_angle_atom_site_label_2
_geom_angle_atom_site_label_3
_geom_angle
_geom_angle_site_symmetry_1
_geom_angle_site_symmetry_2
_geom_angle_site_symmetry_3
_geom_angle_publ_flag
F1 SB1 F1 180.00 . . . ?
F1 SB1 F2 90.6(1) . . . ?
F1 SB1 F2 89.4(1) . . . ?
F1 SB1 F3 92.4(1) . . . ?
F1 SB1 F3 87.6(1) . . . ?
F1 SB1 F2 89.4(1) 2_767 2_767 2_767 ?
F1 SB1 F2 90.6(1) 2_767 2_767 2_767 ?
F1 SB1 F3 87.6(1) 2_767 2_767 2_767 ?
F1 SB1 F3 92.4(1) 2_767 2_767 2_767 ?
F2 SB1 F2 180.00 . . . ?
F2 SB1 F3 91.1(1) . . . ?
F2 SB1 F3 88.9(1) . . . ?
F2 SB1 F3 88.9(1) 2_767 2_767 2_767 ?
F2 SB1 F3 91.1(1) 2_767 2_767 2_767 ?
F3 SB1 F3 180.00 . . . ?
C1 S1 C4 104.3(2) . . . ?
C3 S2 C4 104.6(2) . . . ?
C5 S3 C6 93.9(1) . . . ?
C5 S4 C7 94.1(1) . . . ?
C6 S5 C8 93.7(2) . . . ?
C7 S6 C8 93.5(1) . . . ?
C9 S7 C10 100.6(2) . . . ?
C9 S8 C12 101.7(2) . . . ?
S1 C1 C2 116.8(3) . . . ?
S1 C1 H1 111(2) . . . no
S1 C1 H2 113(2) . . . no
S1 C1 H4 127(1) . . . no
C2 C1 H1 112(2) . . . no
C2 C1 H2 101(2) . . . no
C2 C1 H4 37(1) . . . no
H1 C1 H2 103(3) . . . no
H1 C1 H4 121(3) . . . no
H2 C1 H4 64(2) . . . no
C1 C2 C3 115.5(4) . . . ?
C1 C2 H1 23.6(9) . . . no
C1 C2 H3 107(2) . . . no
C1 C2 H4 72(2) . . . no
C3 C2 H1 138.4(9) . . . no
C3 C2 H3 110(2) . . . no
C3 C2 H4 69(2) . . . no
H1 C2 H3 90(2) . . . no
H1 C2 H4 82(2) . . . no
H3 C2 H4 75(2) . . . no
S2 C3 C2 115.9(3) . . . ?
S2 C3 H4 128(1) . . . no
S2 C3 H5 112(2) . . . no
S2 C3 H6 113(2) . . . no
C2 C3 H4 38(1) . . . no
C2 C3 H5 112(2) . . . no
C2 C3 H6 107(2) . . . no
H4 C3 H5 120(2) . . . no
H4 C3 H6 70(2) . . . no
H5 C3 H6 95(2) . . . no
S1 C4 S2 124.1(2) . . . ?
S1 C4 C5 118.3(2) . . . ?
S2 C4 C5 116.6(2) . . . ?
S3 C5 S4 115.5(2) . . . ?
S3 C5 C4 123.5(2) . . . ?
S4 C5 C4 120.9(2) . . . ?
S3 C6 S5 124.0(2) . . . ?
S3 C6 C7 118.5(2) . . . ?
S5 C6 C7 117.5(2) . . . ?
S4 C7 S6 123.4(2) . . . ?
S4 C7 C6 117.7(2) . . . ?
S6 C7 C6 118.8(2) . . . ?
S5 C8 S6 115.7(2) . . . ?
S5 C8 C9 123.0(3) . . . ?
S6 C8 C9 121.3(3) . . . ?
S7 C9 S8 121.2(2) . . . ?
S7 C9 C8 119.5(3) . . . ?
S8 C9 C8 118.7(3) . . . ?
S7 C10 C11 113.5(3) . . . ?
S7 C10 H7 98(2) . . . no
S7 C10 H8 100(2) . . . no
S7 C10 H9 133(1) . . . no
C11 C10 H7 113(2) . . . no
C11 C10 H8 119(2) . . . no
C11 C10 H9 20(1) . . . no
H7 C10 H8 111(3) . . . no
H7 C10 H9 105(3) . . . no
H8 C10 H9 110(2) . . . no
C10 C11 C12 112.8(3) . . . ?
C10 C11 H7 22.7(9) . . . no
C10 C11 H9 112(3) . . . no
C10 C11 H10 105(2) . . . no
C12 C11 H7 135(1) . . . no
C12 C11 H9 100(3) . . . no
C12 C11 H10 114(2) . . . no
H7 C11 H9 102(3) . . . no
H7 C11 H10 92(2) . . . no
H9 C11 H10 113(3) . . . no
S8 C12 C11 113.9(3) . . . ?
S8 C12 H9 136(1) . . . no
S8 C12 H11 107(2) . . . no
S8 C12 H12 100(2) . . . no
C11 C12 H9 22(1) . . . no
C11 C12 H11 116(2) . . . no
C11 C12 H12 112(2) . . . no
H9 C12 H11 105(2) . . . no
H9 C12 H12 100(2) . . . no
H11 C12 H12 106(3) . . . no

loop_
_geom_bond_atom_site_label_1
_geom_bond_atom_site_label_2
_geom_bond_distance
_geom_bond_publ_flag
SB1 F1 1.851(2) ?
SB1 F1 1.851(2) ?
SB1 F2 1.861(2) ?
SB1 F2 1.861(2) ?
SB1 F3 1.847(3) ?
SB1 F3 1.847(3) ?
S1 C1 1.794(4) ?
S1 C4 1.745(3) ?
S2 C3 1.797(4) ?
S2 C4 1.745(3) ?
S3 C5 1.756(3) ?
S3 C6 1.727(3) ?
S4 C5 1.760(3) ?
S4 C7 1.728(3) ?
S5 C6 1.741(3) ?
S5 C8 1.760(3) ?
S6 C7 1.730(3) ?
S6 C8 1.764(3) ?
S7 C9 1.757(3) ?
S7 C10 1.803(4) ?
S8 C9 1.750(3) ?
S8 C12 1.815(4) ?
C1 C2 1.499(6) ?
C1 H1 0.85(3) no
C1 H2 1.13(3) no
C1 H4 1.51(4) no
C2 C3 1.480(6) ?
C2 H1 1.98(3) no
C2 H3 1.12(3) no
C2 H4 0.94(3) no
C3 H4 1.44(3) no
C3 H5 0.96(3) no
C3 H6 1.15(3) no
C4 C5 1.350(4) ?
C6 C7 1.346(4) ?
C8 C9 1.346(4) ?
C10 C11 1.508(6) ?
C10 H7 0.84(3) no
C10 H8 1.03(3) no
C10 H9 1.87(3) no
C11 C12 1.499(6) ?
C11 H7 2.00(3) no
C11 H9 0.68(3) no
C11 H10 1.06(3) no
C12 H9 1.75(4) no
C12 H11 0.95(3) no
C12 H12 0.94(3) no

loop_
_geom_contact_atom_site_label_1
_geom_contact_atom_site_label_2
_geom_contact_distance
_geom_contact_site_symmetry_2
_geom_contact_publ_flag
S1 C7 3.593(3) 2_554 no
S1 S2 3.697(1) 1_554 no
S2 S6 3.649(1) 2 no
S2 C6 3.664(3) 2_554 no
S3 S6 3.645(1) 1_554 no
S3 S6 3.686(1) 2_655 no
S3 S5 3.694(1) 2_654 no
S4 S5 3.694(1) 2_655 no
S7 C1 3.616(4) 2_654 no
F1 C11 3.382(5) . no
F1 C1 3.509(5) 2_655 no
F1 C10 3.571(5) 1_556 no
F1 C12 3.672(5) . no
F2 C2 3.409(5) 2_655 no
F2 C10 3.442(5) 2_766 no
F2 C11 3.460(5) 2_766 no
F2 C10 3.510(5) 1_656 no
F3 C3 3.217(5) 1_666 no
F3 C1 3.391(5) 1_667 no
F3 C12 3.602(5) 2_666 no
C5 C5 3.678(6) 2_554 no
C6 C7 3.663(4) 2_655 no
C7 C7 3.655(6) 2_655 no
